data_4026043
loop_
_publ_author_name
'Shin Ando'
'Amy L. Grote'
'Kazunori Koide'

_publ_section_title
;
 Diastereoselective Synthesis of Diketopiperazine Bis-\a,\b-epoxides
;
_journal_name_full 'Journal of Organic Chemistry'
_journal_page_first 1155
_journal_page_last 1158
_journal_paper_doi 10.1021/jo102096d
_journal_volume 76
_journal_year 2011
_chemical_formula_sum 'C20 H18 N2 O4'
_chemical_formula_weight 350.36
_chemical_name_systematic
; 
 ? 
;
_space_group_IT_number 15
_symmetry_cell_setting monoclinic
_symmetry_space_group_name_Hall '-C 2yc'
_symmetry_space_group_name_H-M 'C 1 2/c 1'
_atom_sites_solution_hydrogens geom
_atom_sites_solution_primary direct
_atom_sites_solution_secondary difmap
_audit_creation_method SHELXL-97
_cell_angle_alpha 90.00
_cell_angle_beta 91.927(5)
_cell_angle_gamma 90.00
_cell_formula_units_Z 12
_cell_length_a 14.326(4)
_cell_length_b 15.140(4)
_cell_length_c 24.246(6)
_cell_measurement_reflns_used 4794
_cell_measurement_temperature 203(2)
_cell_measurement_theta_max 26.07
_cell_measurement_theta_min 2.55
_cell_volume 5256(2)
_computing_cell_refinement 'Bruker SMART'
_computing_data_collection 'Bruker SMART'
_computing_data_reduction 'Bruker SAINT'
_computing_molecular_graphics 'Bruker SHELXTL'
_computing_publication_material 'Bruker SHELXTL'
_computing_structure_refinement 'SHELXL-97 (Sheldrick, 1997)'
_computing_structure_solution 'SHELXS-97 (Sheldrick, 1990)'
_diffrn_ambient_temperature 203(2)
_diffrn_measured_fraction_theta_full 0.998
_diffrn_measured_fraction_theta_max 0.937
_diffrn_measurement_device_type 'CCD area detector'
_diffrn_measurement_method 'phi and omega scans'
_diffrn_radiation_monochromator graphite
_diffrn_radiation_source 'fine-focus sealed tube'
_diffrn_radiation_type MoK\a
_diffrn_radiation_wavelength 0.71073
_diffrn_reflns_av_R_equivalents 0.0598
_diffrn_reflns_av_sigmaI/netI 0.0577
_diffrn_reflns_limit_h_max 21
_diffrn_reflns_limit_h_min -21
_diffrn_reflns_limit_k_max 22
_diffrn_reflns_limit_k_min -21
_diffrn_reflns_limit_l_max 36
_diffrn_reflns_limit_l_min -36
_diffrn_reflns_number 32650
_diffrn_reflns_theta_full 30.00
_diffrn_reflns_theta_max 32.42
_diffrn_reflns_theta_min 1.68
_exptl_absorpt_coefficient_mu 0.094
_exptl_absorpt_correction_T_max 0.9833
_exptl_absorpt_correction_T_min 0.9751
_exptl_absorpt_correction_type multi-scan
_exptl_absorpt_process_details 'Bruker Sadabs'
_exptl_crystal_colour colorless
_exptl_crystal_density_diffrn 1.328
_exptl_crystal_description anit-prism
_exptl_crystal_F_000 2208
_exptl_crystal_size_max 0.27
_exptl_crystal_size_mid 0.25
_exptl_crystal_size_min 0.18
_refine_diff_density_max 0.363
_refine_diff_density_min -0.195
_refine_diff_density_rms 0.055
_refine_ls_extinction_method none
_refine_ls_goodness_of_fit_ref 1.072
_refine_ls_hydrogen_treatment constr
_refine_ls_matrix_type full
_refine_ls_number_parameters 352
_refine_ls_number_reflns 8866
_refine_ls_number_restraints 0
_refine_ls_restrained_S_all 1.072
_refine_ls_R_factor_all 0.0994
_refine_ls_R_factor_gt 0.0592
_refine_ls_shift/su_max 0.001
_refine_ls_shift/su_mean 0.000
_refine_ls_structure_factor_coef Fsqd
_refine_ls_weighting_details 'calc w=1/[\s^2^(Fo^2^)+(0.0780P)^2^+0.0000P] where P=(Fo^2^+2Fc^2^)/3'
_refine_ls_weighting_scheme calc
_refine_ls_wR_factor_gt 0.1430
_refine_ls_wR_factor_ref 0.1663
_reflns_number_gt 5655
_reflns_number_total 8866
_reflns_threshold_expression >2sigma(I)
_cod_data_source_file jo102096d_si_002.cif
_cod_data_source_block sa3036s
_cod_original_sg_symbol_H-M 'C 2/c'
_cod_database_code 4026043

loop_
_symmetry_equiv_pos_as_xyz
'x, y, z'
'-x, y, -z+1/2'
'x+1/2, y+1/2, z'
'-x+1/2, y+1/2, -z+1/2'
'-x, -y, -z'
'x, -y, z-1/2'
'-x+1/2, -y+1/2, -z'
'x+1/2, -y+1/2, z-1/2'

loop_
_atom_site_label
_atom_site_type_symbol
_atom_site_fract_x
_atom_site_fract_y
_atom_site_fract_z
_atom_site_U_iso_or_equiv
_atom_site_adp_type
_atom_site_occupancy
_atom_site_symmetry_multiplicity
_atom_site_calc_flag
_atom_site_refinement_flags
N1 N 0.86049(8) 0.15313(7) 0.50953(5) 0.0299(3) Uani 1 1 d .
O1 O 0.88775(7) 0.25263(7) 0.57828(4) 0.0373(3) Uani 1 1 d .
C1 C 0.87457(9) 0.17682(9) 0.56255(6) 0.0283(3) Uani 1 1 d .
O2 O 0.92229(8) -0.07276(7) 0.50919(5) 0.0476(3) Uani 1 1 d .
C2 C 0.83818(10) 0.06236(9) 0.49588(6) 0.0313(3) Uani 1 1 d .
N2 N 0.91033(9) 0.01957(8) 0.58243(6) 0.0361(3) Uani 1 1 d .
O3 O 0.82629(8) 0.04491(7) 0.43926(4) 0.0422(3) Uani 1 1 d .
C3 C 0.89482(10) -0.00426(10) 0.52917(7) 0.0347(3) Uani 1 1 d .
N3 N 0.44105(8) 0.06231(8) 0.20328(5) 0.0313(3) Uani 1 1 d .
O4 O 0.89638(7) 0.12102(8) 0.65791(4) 0.0398(3) Uani 1 1 d .
C4 C 0.87086(10) 0.10039(9) 0.60297(6) 0.0304(3) Uani 1 1 d .
C5 C 0.74367(11) 0.04079(10) 0.47240(6) 0.0348(3) Uani 1 1 d .
H5A H 0.7013 0.0922 0.4681 0.042 Uiso 1 1 calc R
O5 O 0.31845(7) 0.04431(7) 0.25953(5) 0.0387(3) Uani 1 1 d .
C6 C 0.69567(11) -0.04517(10) 0.47840(6) 0.0344(3) Uani 1 1 d .
O6 O 0.57307(8) 0.08383(7) 0.14686(4) 0.0367(2) Uani 1 1 d .
C7 C 0.72483(12) -0.12130(11) 0.45249(7) 0.0411(4) Uani 1 1 d .
H7A H 0.7772 -0.1200 0.4302 0.049 Uiso 1 1 calc R
C8 C 0.67635(13) -0.19945(11) 0.45969(8) 0.0463(4) Uani 1 1 d .
H8A H 0.6959 -0.2510 0.4418 0.056 Uiso 1 1 calc R
C9 C 0.59987(13) -0.20271(12) 0.49265(7) 0.0473(4) Uani 1 1 d .
H9A H 0.5683 -0.2564 0.4978 0.057 Uiso 1 1 calc R
C10 C 0.56988(13) -0.12676(12) 0.51812(8) 0.0487(4) Uani 1 1 d .
H10A H 0.5174 -0.1284 0.5403 0.058 Uiso 1 1 calc R
C11 C 0.61731(12) -0.04807(11) 0.51085(7) 0.0429(4) Uani 1 1 d .
H11A H 0.5965 0.0037 0.5279 0.052 Uiso 1 1 calc R
C12 C 0.79999(10) 0.09653(10) 0.64640(6) 0.0344(3) Uani 1 1 d .
H12A H 0.7842 0.0359 0.6581 0.041 Uiso 1 1 calc R
C13 C 0.72583(10) 0.16278(10) 0.65624(6) 0.0318(3) Uani 1 1 d .
C14 C 0.63367(11) 0.13489(10) 0.65057(7) 0.0389(3) Uani 1 1 d .
H14A H 0.6201 0.0771 0.6385 0.047 Uiso 1 1 calc R
C15 C 0.56168(11) 0.19196(11) 0.66261(8) 0.0457(4) Uani 1 1 d .
H15A H 0.4993 0.1732 0.6582 0.055 Uiso 1 1 calc R
C16 C 0.58129(12) 0.27634(11) 0.68102(7) 0.0438(4) Uani 1 1 d .
H16A H 0.5323 0.3146 0.6899 0.053 Uiso 1 1 calc R
C17 C 0.67305(12) 0.30477(11) 0.68646(7) 0.0409(4) Uani 1 1 d .
H17A H 0.6863 0.3625 0.6986 0.049 Uiso 1 1 calc R
C18 C 0.74548(11) 0.24816(11) 0.67399(6) 0.0372(3) Uani 1 1 d .
H18A H 0.8077 0.2676 0.6775 0.045 Uiso 1 1 calc R
C19 C 0.86009(12) 0.21925(10) 0.46559(6) 0.0380(3) Uani 1 1 d .
H19A H 0.8763 0.2765 0.4811 0.057 Uiso 1 1 calc R
H19B H 0.7984 0.2222 0.4480 0.057 Uiso 1 1 calc R
H19C H 0.9053 0.2030 0.4385 0.057 Uiso 1 1 calc R
C20 C 0.96030(13) -0.04047(13) 0.62031(8) 0.0546(5) Uani 1 1 d .
H20A H 0.9821 -0.0912 0.6000 0.082 Uiso 1 1 calc R
H20B H 0.9186 -0.0600 0.6486 0.082 Uiso 1 1 calc R
H20C H 1.0133 -0.0100 0.6374 0.082 Uiso 1 1 calc R
C21 C 0.39965(10) 0.06352(9) 0.25282(6) 0.0300(3) Uani 1 1 d .
C22 C 0.38640(12) 0.04554(11) 0.15223(6) 0.0386(4) Uani 1 1 d .
H22A H 0.3242 0.0259 0.1612 0.058 Uiso 1 1 calc R
H22B H 0.4168 0.0001 0.1311 0.058 Uiso 1 1 calc R
H22C H 0.3820 0.0994 0.1307 0.058 Uiso 1 1 calc R
C23 C 0.53641(10) 0.09232(9) 0.19949(5) 0.0286(3) Uani 1 1 d .
C24 C 0.55708(10) 0.17268(9) 0.16653(6) 0.0323(3) Uani 1 1 d .
H24A H 0.5016 0.2024 0.1497 0.039 Uiso 1 1 calc R
C25 C 0.63913(10) 0.23090(10) 0.17694(6) 0.0327(3) Uani 1 1 d .
C26 C 0.72953(11) 0.20152(11) 0.16948(7) 0.0409(4) Uani 1 1 d .
H26A H 0.7402 0.1439 0.1568 0.049 Uiso 1 1 calc R
C27 C 0.80394(12) 0.25762(12) 0.18088(8) 0.0465(4) Uani 1 1 d .
H27A H 0.8652 0.2378 0.1758 0.056 Uiso 1 1 calc R
C28 C 0.78933(12) 0.34202(11) 0.19959(7) 0.0447(4) Uani 1 1 d .
H28A H 0.8404 0.3791 0.2081 0.054 Uiso 1 1 calc R
C29 C 0.69953(12) 0.37195(11) 0.20578(7) 0.0433(4) Uani 1 1 d .
H29A H 0.6893 0.4301 0.2177 0.052 Uiso 1 1 calc R
C30 C 0.62419(11) 0.31673(10) 0.19447(7) 0.0391(4) Uani 1 1 d .
H30A H 0.5630 0.3375 0.1987 0.047 Uiso 1 1 calc R

loop_
_atom_site_aniso_label
_atom_site_aniso_U_11
_atom_site_aniso_U_22
_atom_site_aniso_U_33
_atom_site_aniso_U_23
_atom_site_aniso_U_13
_atom_site_aniso_U_12
N1 0.0340(6) 0.0265(6) 0.0293(6) 0.0003(5) 0.0019(5) -0.0007(5)
O1 0.0425(6) 0.0340(6) 0.0356(6) -0.0035(4) 0.0015(5) -0.0086(5)
C1 0.0213(6) 0.0322(7) 0.0314(7) 0.0012(5) 0.0011(5) 0.0000(5)
O2 0.0415(6) 0.0320(6) 0.0694(8) -0.0080(5) 0.0042(6) 0.0058(5)
C2 0.0349(7) 0.0290(7) 0.0301(7) -0.0026(5) 0.0040(6) 0.0003(6)
N2 0.0318(6) 0.0363(7) 0.0402(7) 0.0067(5) 0.0027(5) 0.0108(5)
O3 0.0551(7) 0.0413(6) 0.0308(6) -0.0057(5) 0.0080(5) -0.0067(5)
C3 0.0268(7) 0.0302(7) 0.0474(9) 0.0008(6) 0.0062(6) 0.0004(5)
N3 0.0355(6) 0.0314(6) 0.0265(6) 0.0007(5) -0.0066(5) -0.0068(5)
O4 0.0313(5) 0.0571(7) 0.0308(6) 0.0023(5) -0.0025(4) 0.0072(5)
C4 0.0260(6) 0.0337(7) 0.0313(7) 0.0030(6) -0.0009(5) 0.0044(5)
C5 0.0399(8) 0.0350(8) 0.0294(7) -0.0030(6) -0.0019(6) -0.0007(6)
O5 0.0358(6) 0.0382(6) 0.0420(6) -0.0033(5) -0.0012(5) -0.0086(4)
C6 0.0377(8) 0.0359(8) 0.0292(7) -0.0027(6) -0.0053(6) -0.0025(6)
O6 0.0458(6) 0.0361(6) 0.0283(5) -0.0016(4) 0.0013(5) -0.0020(5)
C7 0.0435(9) 0.0418(9) 0.0380(8) -0.0074(7) 0.0003(7) -0.0012(7)
C8 0.0515(10) 0.0367(9) 0.0501(10) -0.0094(7) -0.0042(8) -0.0007(7)
C9 0.0512(10) 0.0424(9) 0.0476(10) 0.0014(8) -0.0080(8) -0.0113(8)
C10 0.0448(9) 0.0549(11) 0.0466(10) -0.0033(8) 0.0037(8) -0.0116(8)
C11 0.0438(9) 0.0428(9) 0.0424(9) -0.0095(7) 0.0046(7) -0.0031(7)
C12 0.0329(7) 0.0368(8) 0.0337(7) 0.0084(6) 0.0032(6) 0.0043(6)
C13 0.0314(7) 0.0367(8) 0.0277(7) 0.0076(6) 0.0049(6) 0.0045(6)
C14 0.0345(8) 0.0355(8) 0.0470(9) 0.0055(7) 0.0071(7) 0.0003(6)
C15 0.0309(8) 0.0472(10) 0.0593(11) 0.0074(8) 0.0083(7) 0.0027(7)
C16 0.0410(9) 0.0461(9) 0.0448(9) 0.0066(7) 0.0082(7) 0.0132(7)
C17 0.0479(9) 0.0390(9) 0.0360(8) 0.0006(7) 0.0032(7) 0.0052(7)
C18 0.0353(8) 0.0426(9) 0.0339(8) 0.0026(6) 0.0019(6) 0.0002(6)
C19 0.0478(9) 0.0348(8) 0.0313(8) 0.0062(6) 0.0010(7) -0.0034(7)
C20 0.0516(10) 0.0525(11) 0.0597(12) 0.0167(9) -0.0012(9) 0.0227(9)
C21 0.0354(7) 0.0226(6) 0.0317(7) 0.0002(5) -0.0034(6) -0.0016(5)
C22 0.0452(9) 0.0406(8) 0.0293(7) 0.0008(6) -0.0102(7) -0.0106(7)
C23 0.0330(7) 0.0270(7) 0.0255(7) -0.0006(5) -0.0031(5) -0.0012(5)
C24 0.0348(7) 0.0295(7) 0.0324(7) 0.0033(6) -0.0029(6) -0.0011(6)
C25 0.0348(7) 0.0326(7) 0.0305(7) 0.0071(6) -0.0027(6) -0.0028(6)
C26 0.0385(8) 0.0377(8) 0.0467(9) 0.0045(7) 0.0056(7) -0.0016(7)
C27 0.0334(8) 0.0516(10) 0.0547(11) 0.0104(8) 0.0046(7) -0.0055(7)
C28 0.0426(9) 0.0470(9) 0.0441(9) 0.0105(7) -0.0029(7) -0.0167(7)
C29 0.0509(10) 0.0346(8) 0.0440(9) 0.0032(7) -0.0020(8) -0.0068(7)
C30 0.0390(8) 0.0351(8) 0.0431(9) 0.0044(6) -0.0002(7) -0.0009(6)

loop_
_atom_type_symbol
_atom_type_description
_atom_type_scat_dispersion_real
_atom_type_scat_dispersion_imag
_atom_type_scat_source
C C 0.0033 0.0016 'International Tables Vol C Tables 4.2.6.8 and 6.1.1.4'
H H 0.0000 0.0000 'International Tables Vol C Tables 4.2.6.8 and 6.1.1.4'
N N 0.0061 0.0033 'International Tables Vol C Tables 4.2.6.8 and 6.1.1.4'
O O 0.0106 0.0060 'International Tables Vol C Tables 4.2.6.8 and 6.1.1.4'

loop_
_geom_angle_atom_site_label_1
_geom_angle_atom_site_label_2
_geom_angle_atom_site_label_3
_geom_angle
_geom_angle_site_symmetry_3
C1 N1 C2 119.83(12) .
C1 N1 C19 120.76(12) .
C2 N1 C19 119.24(12) .
O1 C1 N1 124.47(13) .
O1 C1 C4 121.51(13) .
N1 C1 C4 114.01(12) .
O3 C2 N1 114.92(12) .
O3 C2 C5 60.33(9) .
N1 C2 C5 119.16(12) .
O3 C2 C3 116.26(12) .
N1 C2 C3 113.66(12) .
C5 C2 C3 121.57(12) .
C3 N2 C4 120.13(12) .
C3 N2 C20 119.69(14) .
C4 N2 C20 119.96(14) .
C2 O3 C5 62.72(9) .
O2 C3 N2 124.27(15) .
O2 C3 C2 122.13(15) .
N2 C3 C2 113.59(12) .
C21 N3 C23 119.59(12) .
C21 N3 C22 120.88(13) .
C23 N3 C22 118.71(12) .
C4 O4 C12 62.88(9) .
O4 C4 N2 115.04(12) .
O4 C4 C12 59.98(9) .
N2 C4 C12 119.69(12) .
O4 C4 C1 115.40(12) .
N2 C4 C1 113.62(12) .
C12 C4 C1 121.74(12) .
O3 C5 C6 118.75(12) .
O3 C5 C2 56.95(9) .
C6 C5 C2 125.09(13) .
O3 C5 H5A 114.5 .
C6 C5 H5A 114.5 .
C2 C5 H5A 114.5 .
C7 C6 C11 119.43(14) .
C7 C6 C5 122.61(14) .
C11 C6 C5 117.95(14) .
C23 O6 C24 63.06(9) .
C8 C7 C6 119.58(15) .
C8 C7 H7A 120.2 .
C6 C7 H7A 120.2 .
C9 C8 C7 121.00(16) .
C9 C8 H8A 119.5 .
C7 C8 H8A 119.5 .
C8 C9 C10 119.66(16) .
C8 C9 H9A 120.2 .
C10 C9 H9A 120.2 .
C9 C10 C11 119.87(17) .
C9 C10 H10A 120.1 .
C11 C10 H10A 120.1 .
C10 C11 C6 120.45(15) .
C10 C11 H11A 119.8 .
C6 C11 H11A 119.8 .
O4 C12 C13 118.59(13) .
O4 C12 C4 57.14(9) .
C13 C12 C4 126.55(12) .
O4 C12 H12A 114.1 .
C13 C12 H12A 114.1 .
C4 C12 H12A 114.1 .
C18 C13 C14 119.75(14) .
C18 C13 C12 122.66(14) .
C14 C13 C12 117.47(14) .
C15 C14 C13 120.13(16) .
C15 C14 H14A 119.9 .
C13 C14 H14A 119.9 .
C16 C15 C14 120.09(16) .
C16 C15 H15A 120.0 .
C14 C15 H15A 120.0 .
C15 C16 C17 120.07(15) .
C15 C16 H16A 120.0 .
C17 C16 H16A 120.0 .
C16 C17 C18 120.11(16) .
C16 C17 H17A 119.9 .
C18 C17 H17A 119.9 .
C17 C18 C13 119.84(15) .
C17 C18 H18A 120.1 .
C13 C18 H18A 120.1 .
N1 C19 H19A 109.5 .
N1 C19 H19B 109.5 .
H19A C19 H19B 109.5 .
N1 C19 H19C 109.5 .
H19A C19 H19C 109.5 .
H19B C19 H19C 109.5 .
N2 C20 H20A 109.5 .
N2 C20 H20B 109.5 .
H20A C20 H20B 109.5 .
N2 C20 H20C 109.5 .
H20A C20 H20C 109.5 .
H20B C20 H20C 109.5 .
O5 C21 N3 124.32(14) .
O5 C21 C23 121.57(13) 2_655
N3 C21 C23 114.10(12) 2_655
N3 C22 H22A 109.5 .
N3 C22 H22B 109.5 .
H22A C22 H22B 109.5 .
N3 C22 H22C 109.5 .
H22A C22 H22C 109.5 .
H22B C22 H22C 109.5 .
O6 C23 N3 114.38(11) .
O6 C23 C24 59.98(9) .
N3 C23 C24 119.72(12) .
O6 C23 C21 115.65(12) 2_655
N3 C23 C21 114.17(11) 2_655
C24 C23 C21 121.21(12) 2_655
O6 C24 C25 118.34(12) .
O6 C24 C23 56.96(8) .
C25 C24 C23 124.33(13) .
O6 C24 H24A 114.9 .
C25 C24 H24A 114.9 .
C23 C24 H24A 114.9 .
C26 C25 C30 119.68(14) .
C26 C25 C24 121.67(14) .
C30 C25 C24 118.65(14) .
C27 C26 C25 119.57(16) .
C27 C26 H26A 120.2 .
C25 C26 H26A 120.2 .
C28 C27 C26 120.79(16) .
C28 C27 H27A 119.6 .
C26 C27 H27A 119.6 .
C27 C28 C29 119.68(15) .
C27 C28 H28A 120.2 .
C29 C28 H28A 120.2 .
C28 C29 C30 120.29(16) .
C28 C29 H29A 119.9 .
C30 C29 H29A 119.9 .
C29 C30 C25 119.94(15) .
C29 C30 H30A 120.0 .
C25 C30 H30A 120.0 .

loop_
_geom_bond_atom_site_label_1
_geom_bond_atom_site_label_2
_geom_bond_distance
_geom_bond_site_symmetry_2
N1 C1 1.3433(18) .
N1 C2 1.4469(18) .
N1 C19 1.4617(18) .
O1 C1 1.2221(17) .
C1 C4 1.518(2) .
O2 C3 1.2157(18) .
C2 O3 1.4027(18) .
C2 C5 1.487(2) .
C2 C3 1.511(2) .
N2 C3 1.352(2) .
N2 C4 1.4435(19) .
N2 C20 1.462(2) .
O3 C5 1.4542(19) .
N3 C21 1.3575(18) .
N3 C23 1.4455(18) .
N3 C22 1.4643(19) .
O4 C4 1.4045(18) .
O4 C12 1.4478(18) .
C4 C12 1.488(2) .
C5 C6 1.481(2) .
C5 H5A 0.9900 .
O5 C21 1.2154(17) .
C6 C7 1.384(2) .
C6 C11 1.393(2) .
O6 C23 1.4020(16) .
O6 C24 1.4481(18) .
C7 C8 1.386(2) .
C7 H7A 0.9400 .
C8 C9 1.379(3) .
C8 H8A 0.9400 .
C9 C10 1.381(3) .
C9 H9A 0.9400 .
C10 C11 1.386(2) .
C10 H10A 0.9400 .
C11 H11A 0.9400 .
C12 C13 1.486(2) .
C12 H12A 0.9900 .
C13 C18 1.388(2) .
C13 C14 1.389(2) .
C14 C15 1.384(2) .
C14 H14A 0.9400 .
C15 C16 1.379(2) .
C15 H15A 0.9400 .
C16 C17 1.385(2) .
C16 H16A 0.9400 .
C17 C18 1.387(2) .
C17 H17A 0.9400 .
C18 H18A 0.9400 .
C19 H19A 0.9700 .
C19 H19B 0.9700 .
C19 H19C 0.9700 .
C20 H20A 0.9700 .
C20 H20B 0.9700 .
C20 H20C 0.9700 .
C21 C23 1.515(2) 2_655
C22 H22A 0.9700 .
C22 H22B 0.9700 .
C22 H22C 0.9700 .
C23 C24 1.4909(19) .
C23 C21 1.515(2) 2_655
C24 C25 1.484(2) .
C24 H24A 0.9900 .
C25 C26 1.387(2) .
C25 C30 1.386(2) .
C26 C27 1.384(2) .
C26 H26A 0.9400 .
C27 C28 1.374(3) .
C27 H27A 0.9400 .
C28 C29 1.377(2) .
C28 H28A 0.9400 .
C29 C30 1.385(2) .
C29 H29A 0.9400 .
C30 H30A 0.9400 .
